data_1100631
loop_
_publ_author_name
'Bosold, F.'
'Marsch, M.'
'Harms, K.'
'Boche, G.'

_publ_section_title
;
 Crystal structure of 1-lithio-1-phenyl-2,2-dimethylhydrazinetetrahydrofuran,
 [(C~6~H~5~)(CH~3~)~2~N~2~]Li&#x00B7;C~4~H~8~O
;
_journal_issue 1-4
_journal_name_full 'Zeitschrift f\"ur Kristallographie'
_journal_page_first 621
_journal_page_last 622
_journal_paper_doi 10.1524/ncrs.1998.213.14.649
_journal_volume 213
_journal_year 1998
_chemical_formula_sum 'C12 H19 Li N2 O'
_space_group_IT_number 14
_symmetry_cell_setting monoclinic
_symmetry_space_group_name_Hall '-P 2yn'
_symmetry_space_group_name_H-M 'P 1 21/n 1'
_cell_angle_alpha 90
_cell_angle_beta 100.51(2)
_cell_angle_gamma 90
_cell_formula_units_Z 4
_cell_length_a 9.810(3)
_cell_length_b 7.671(1)
_cell_length_c 16.541(6)
_cod_original_sg_symbol_H-M 'P 21/n'
_cod_original_formula_sum 'C12 H19 Li1 N2 O1'
_cod_database_code 1100631

loop_
_symmetry_equiv_pos_site_id
_symmetry_equiv_pos_as_xyz
1 x,y,z
2 1/2+x,1/2-y,1/2+z
3 -x,-y,-z
4 -1/2-x,-1/2+y,-1/2-z

loop_
_atom_site_label
_atom_site_type_symbol
_atom_site_fract_x
_atom_site_fract_y
_atom_site_fract_z
N1 N -0.2931(2) -0.1184(3) 1.24072(13)
N2 N -0.1918(2) -0.0631(3) 1.19144(14)
C1 C -0.4226(3) -0.0618(4) 1.2083(2)
C2 C -0.4655(3) 0.0221(4) 1.1309(2)
H1 H -0.3996(3) 0.0360(4) 1.0949(2)
C3 C -0.5993(3) 0.0840(4) 1.1070(2)
H2 H -0.6242(3) 0.1419(4) 1.0549(2)
C4 C -0.6982(3) 0.0650(4) 1.1554(2)
H3 H -0.7899(3) 0.1113(4) 1.1386(2)
C5 C -0.6609(3) -0.0229(4) 1.2299(2)
H4 H -0.7292(3) -0.0410(4) 1.2639(2)
C6 C -0.5291(3) -0.0846(4) 1.2549(2)
H5 H -0.5067(3) -0.1454(4) 1.3063(2)
C7 C -0.0573(3) -0.0531(5) 1.2479(2)
H6 H -0.0237(3) -0.1692(5) 1.2607(2)
H7 H 0.0081(3) 0.0099(5) 1.2225(2)
H8 H -0.0687(3) 0.0052(5) 1.2976(2)
C8 C -0.1837(3) -0.1962(4) 1.1285(2)
H9 H -0.1583(3) -0.3061(4) 1.1548(2)
H10 H -0.2725(3) -0.2067(4) 1.0932(2)
H11 H -0.1155(3) -0.1628(4) 1.0966(2)
Li1 Li -0.2580(5) -0.3005(6) 1.3267(3)
O1 O -0.2730(2) -0.2260(3) 1.43824(12)
C9 C -0.3711(3) -0.2667(5) 1.4891(2)
H12 H -0.3597(3) -0.3853(5) 1.5077(2)
H13 H -0.4639(3) -0.2521(5) 1.4591(2)
C10 C -0.3422(4) -0.1445(6) 1.5607(2)
H14 H -0.3421(4) -0.2058(6) 1.6114(2)
H15 H -0.4121(4) -0.0555(6) 1.5551(2)
C11 C -0.2110(6) -0.0708(9) 1.5592(3)
H16 H -0.1452(6) -0.1131(9) 1.6052(3)
H17 H -0.2162(6) 0.0537(9) 1.5636(3)
C12 C -0.1662(4) -0.1163(5) 1.4830(2)
H18 H -0.1548(4) -0.0138(5) 1.4516(2)
H19 H -0.0797(4) -0.1781(5) 1.4941(2)
Li1C* Li -0.2420(5) 0.1995(6) 1.1733(3)
N2C* N -0.3082(2) -0.5631(3) 1.30856(14)

loop_
_atom_type_symbol
_atom_type_radius_bond
C 0.68
H 0.23
Li 1.01
N 0.68
O 0.68
